data_2016208
loop_
_publ_author_name
'Platt, Andrew W. G.'
'Lees, Anthony M. J.'

_publ_section_title
;<i>catena</i>-Poly[[bis(nitrato-\k^2^<i>O</i>,<i>O</i>')copper(II)]-\m-propane-1,3-diylbis(diphenylphosphine
 oxide)-\k^2^<i>O</i>:<i>O</i>']
;
_journal_coeditor_code HJ3050
_journal_issue 10
_journal_name_full 'Acta Crystallographica Section C'
_journal_page_first m433
_journal_page_last m435
_journal_paper_doi 10.1107/S0108270107038711
_journal_volume 63
_journal_year 2007
_chemical_formula_iupac '[Cu (N O3)2 (C27 H26 O2 P2)]'
_chemical_formula_moiety 'C27 H26 Cu N2 O8 P2'
_chemical_formula_sum 'C27 H26 Cu N2 O8 P2'
_chemical_formula_weight 631.98
_chemical_name_systematic
;
<i>catena</i>-Poly[[bis(nitrato-\k^2^O,O')copper(II)]-\m-propane-1,3-
diylbis(diphenylphosphine oxide)-\k<i>O</i>:<i>O'</i>]
;
_space_group_IT_number 60
_symmetry_cell_setting orthorhombic
_symmetry_space_group_name_Hall '-P 2n 2ab'
_symmetry_space_group_name_H-M 'P b c n'
_atom_sites_solution_primary heavy
_atom_sites_solution_secondary difmap
_cell_angle_alpha 90
_cell_angle_beta 90
_cell_angle_gamma 90
_cell_formula_units_Z 4
_cell_length_a 7.95850(10)
_cell_length_b 16.8134(4)
_cell_length_c 21.6220(5)
_cell_measurement_reflns_used 3747
_cell_measurement_temperature 120(2)
_cell_measurement_theta_max 27.48
_cell_measurement_theta_min 2.91
_cell_volume 2893.23(10)
_computing_cell_refinement 'DENZO (Otwinowski & Minor, 1997) and COLLECT'
_computing_data_collection 'COLLECT (Hooft, 1998)'
_computing_data_reduction 'DENZO and COLLECT'
_computing_molecular_graphics 'SNOOPI (Davies, 1983)'
_computing_publication_material
;
WinGX (Farrugia, 1999) and enCIFer (Allen <i>et al.</i>, 2004)
;
_computing_structure_refinement 'SHELXL97 (Sheldrick, 1997)'
_computing_structure_solution 'SHELXS97 (Sheldrick, 1997)'
_diffrn_detector_area_resol_mean 9.091
_diffrn_measured_fraction_theta_full 0.997
_diffrn_measured_fraction_theta_max 0.997
_diffrn_measurement_device_type 'Bruker--Nonius KappaCCD'
_diffrn_measurement_method '\f and \w'
_diffrn_radiation_monochromator '10cm confocal mirrors'
_diffrn_radiation_source 'Bruker-Nonius FR591 rotating anode'
_diffrn_radiation_type MoK\a
_diffrn_radiation_wavelength 0.71073
_diffrn_reflns_av_R_equivalents 0.0693
_diffrn_reflns_limit_h_max 9
_diffrn_reflns_limit_h_min -10
_diffrn_reflns_limit_k_max 20
_diffrn_reflns_limit_k_min -21
_diffrn_reflns_limit_l_max 27
_diffrn_reflns_limit_l_min -28
_diffrn_reflns_number 25739
_diffrn_reflns_theta_full 27.5
_diffrn_reflns_theta_max 27.5
_diffrn_reflns_theta_min 2.98
_exptl_absorpt_coefficient_mu 0.916
_exptl_absorpt_correction_T_max 0.9909
_exptl_absorpt_correction_T_min 0.7581
_exptl_absorpt_correction_type multi-scan
_exptl_absorpt_process_details '(SADABS; Sheldrick, 2003)'
_exptl_crystal_colour 'Pale Blue'
_exptl_crystal_density_diffrn 1.451
_exptl_crystal_density_method 'not measured'
_exptl_crystal_description Blade
_exptl_crystal_F_000 1300
_exptl_crystal_size_max 0.32
_exptl_crystal_size_mid 0.04
_exptl_crystal_size_min 0.01
_refine_diff_density_max 0.453
_refine_diff_density_min -0.533
_refine_ls_extinction_method none
_refine_ls_goodness_of_fit_ref 1.054
_refine_ls_hydrogen_treatment refU
_refine_ls_matrix_type full
_refine_ls_number_parameters 184
_refine_ls_number_reflns 3315
_refine_ls_number_restraints 0
_refine_ls_restrained_S_all 1.054
_refine_ls_R_factor_gt 0.0383
_refine_ls_shift/su_max 0.001
_refine_ls_structure_factor_coef Fsqd
_refine_ls_weighting_details 'calc w=1/[\s^2^(Fo^2^)+(0.0074P)^2^+4.6738P] where P=(Fo^2^+2Fc^2^)/3'
_refine_ls_weighting_scheme calc
_refine_ls_wR_factor_ref 0.082
_reflns_number_gt 2783
_reflns_number_total 3315
_reflns_threshold_expression I>2\s(I)
_cod_data_source_file hj3050.cif
_cod_data_source_block I
_cod_database_code 2016208
_cod_database_fobs_code 2016208

loop_
_symmetry_equiv_pos_as_xyz
'x, y, z'
'-x+1/2, -y+1/2, z+1/2'
'x+1/2, -y+1/2, -z'
'-x, y, -z+1/2'
'-x, -y, -z'
'x-1/2, y-1/2, -z-1/2'
'-x-1/2, y-1/2, z'
'x, -y, z-1/2'

loop_
_atom_site_type_symbol
_atom_site_label
_atom_site_fract_x
_atom_site_fract_y
_atom_site_fract_z
_atom_site_U_iso_or_equiv
_atom_site_adp_type
_atom_site_calc_flag
_atom_site_refinement_flags
_atom_site_occupancy
Cu Cu1 0.5 0.29645(2) 0.25 0.01272(10) Uani d S 1
N N1 0.4265(2) 0.38394(11) 0.15499(9) 0.0178(4) Uani d . 1
O O1 0.33275(19) 0.21916(9) 0.22756(7) 0.0156(3) Uani d . 1
O O2 0.5502(2) 0.33970(10) 0.14447(8) 0.0207(4) Uani d . 1
O O3 0.3617(2) 0.38098(9) 0.20990(7) 0.0183(3) Uani d . 1
O O4 0.3672(2) 0.42924(10) 0.11622(8) 0.0232(4) Uani d . 1
P P1 0.29254(7) 0.14981(3) 0.18585(3) 0.01212(13) Uani d . 1
C C1 0.4729(3) 0.09367(13) 0.16184(10) 0.0146(5) Uani d . 1
C C2 0.6001(3) 0.13583(14) 0.13181(10) 0.0187(5) Uani d . 1
H H2 0.5918 0.1919 0.1274 0.026(2) Uiso calc R 1
C C3 0.7387(3) 0.09591(15) 0.10843(11) 0.0224(5) Uani d . 1
H H3 0.825 0.1244 0.0878 0.026(2) Uiso calc R 1
C C4 0.7505(3) 0.01396(16) 0.11541(12) 0.0253(6) Uani d . 1
H H4 0.8446 -0.0136 0.0989 0.026(2) Uiso calc R 1
C C5 0.6263(3) -0.02787(15) 0.14621(12) 0.0242(5) Uani d . 1
H H5 0.6368 -0.0837 0.1516 0.026(2) Uiso calc R 1
C C6 0.4856(3) 0.01174(14) 0.16930(11) 0.0191(5) Uani d . 1
H H6 0.3993 -0.017 0.1899 0.026(2) Uiso calc R 1
C C7 0.1942(3) 0.18336(13) 0.11563(10) 0.0150(5) Uani d . 1
C C8 0.1854(3) 0.13287(15) 0.06447(11) 0.0193(5) Uani d . 1
H H8 0.2364 0.0818 0.066 0.026(2) Uiso calc R 1
C C9 0.1021(3) 0.15735(16) 0.01119(11) 0.0241(5) Uani d . 1
H H9 0.0959 0.123 -0.0236 0.026(2) Uiso calc R 1
C C10 0.0282(3) 0.23186(16) 0.00889(11) 0.0253(6) Uani d . 1
H H10 -0.0296 0.2483 -0.0274 0.026(2) Uiso calc R 1
C C11 0.0383(3) 0.28245(16) 0.05930(12) 0.0265(6) Uani d . 1
H H11 -0.0113 0.3338 0.0573 0.026(2) Uiso calc R 1
C C12 0.1206(3) 0.25846(14) 0.11267(11) 0.0202(5) Uani d . 1
H H12 0.1268 0.2932 0.1472 0.026(2) Uiso calc R 1
C C13 0.1429(3) 0.08595(13) 0.22329(10) 0.0144(4) Uani d . 1
H H13A 0.0972 0.0473 0.1931 0.022(4) Uiso calc R 1
H H13B 0.1987 0.0559 0.2569 0.022(4) Uiso calc R 1
C C14 0 0.13635(18) 0.25 0.0137(6) Uani d S 1
H H14A -0.0455 0.171 0.217 0.022(4) Uiso calc PR 0.5
H H14B 0.0455 0.171 0.283 0.022(4) Uiso calc PR 0.5

loop_
_atom_site_aniso_label
_atom_site_aniso_U_11
_atom_site_aniso_U_22
_atom_site_aniso_U_33
_atom_site_aniso_U_12
_atom_site_aniso_U_13
_atom_site_aniso_U_23
Cu1 0.01308(19) 0.01177(18) 0.01331(19) 0 -0.00060(15) 0
N1 0.0201(10) 0.0144(9) 0.0187(10) -0.0017(8) -0.0014(8) 0.0002(8)
O1 0.0142(8) 0.0145(8) 0.0182(8) -0.0016(6) -0.0002(6) -0.0029(6)
O2 0.0215(8) 0.0195(8) 0.0211(9) 0.0059(7) 0.0035(7) 0.0005(7)
O3 0.0213(8) 0.0183(8) 0.0153(8) 0.0024(7) 0.0021(6) 0.0014(6)
O4 0.0273(9) 0.0210(9) 0.0211(9) 0.0023(7) -0.0037(7) 0.0080(7)
P1 0.0106(3) 0.0129(3) 0.0129(3) 0.0003(2) 0.0000(2) -0.0004(2)
C1 0.0121(11) 0.0181(11) 0.0135(11) 0.0028(9) -0.0014(8) -0.0010(9)
C2 0.0191(12) 0.0202(12) 0.0167(12) 0.0022(10) 0.0010(9) 0.0030(9)
C3 0.0153(11) 0.0320(14) 0.0199(12) 0.0005(10) 0.0041(9) 0.0007(11)
C4 0.0165(11) 0.0347(15) 0.0248(13) 0.0105(11) -0.0005(10) -0.0086(11)
C5 0.0223(12) 0.0181(12) 0.0322(14) 0.0053(10) -0.0045(11) -0.0085(10)
C6 0.0174(11) 0.0174(11) 0.0224(12) 0.0009(10) -0.0004(9) -0.0023(9)
C7 0.0113(10) 0.0191(11) 0.0146(11) -0.0003(9) 0.0008(8) 0.0028(9)
C8 0.0161(11) 0.0235(12) 0.0181(11) 0.0023(10) 0.0011(9) -0.0019(10)
C9 0.0230(13) 0.0335(14) 0.0159(12) -0.0019(11) -0.0003(10) -0.0037(10)
C10 0.0241(13) 0.0363(15) 0.0155(12) 0.0028(11) -0.0041(10) 0.0074(10)
C11 0.0294(14) 0.0253(13) 0.0248(13) 0.0063(11) -0.0046(11) 0.0054(11)
C12 0.0216(12) 0.0203(12) 0.0187(12) 0.0008(10) -0.0009(9) -0.0007(10)
C13 0.0141(10) 0.0153(11) 0.0139(11) 0.0001(9) 0.0007(8) 0.0002(9)
C14 0.0123(14) 0.0135(14) 0.0154(15) 0 0.0008(12) 0

loop_
_atom_type_symbol
_atom_type_description
_atom_type_scat_dispersion_real
_atom_type_scat_dispersion_imag
_atom_type_scat_source
C C 0.0033 0.0016 'International Tables Vol C Tables 4.2.6.8 and 6.1.1.4'
H H 0.0000 0.0000 'International Tables Vol C Tables 4.2.6.8 and 6.1.1.4'
Cu Cu 0.3201 1.2651 'International Tables Vol C Tables 4.2.6.8 and 6.1.1.4'
N N 0.0061 0.0033 'International Tables Vol C Tables 4.2.6.8 and 6.1.1.4'
O O 0.0106 0.0060 'International Tables Vol C Tables 4.2.6.8 and 6.1.1.4'
P P 0.1023 0.0942 'International Tables Vol C Tables 4.2.6.8 and 6.1.1.4'

loop_
_geom_angle_atom_site_label_1
_geom_angle_atom_site_label_2
_geom_angle_atom_site_label_3
_geom_angle_site_symmetry_1
_geom_angle_site_symmetry_3
_geom_angle
_geom_angle_publ_flag
O1 Cu1 O1 . 4_655 94.95(9) yes
O1 Cu1 O2 . . 94.54(6) yes
O1 Cu1 O2 . 4_655 109.01(6) yes
O1 Cu1 O2 4_655 . 109.01(6) ?
O1 Cu1 O2 4_655 4_655 94.54(6) ?
O1 Cu1 O3 . . 89.41(6) yes
O1 Cu1 O3 . 4_655 166.62(6) ?
O1 Cu1 O3 4_655 . 166.62(6) yes
O1 Cu1 O3 4_655 4_655 89.41(6) ?
O2 Cu1 O2 . 4_655 145.14(8) yes
O2 Cu1 O3 . . 57.94(6) yes
O2 Cu1 O3 . 4_655 95.98(6) yes
O2 Cu1 O3 4_655 . 95.98(6) ?
O2 Cu1 O3 4_655 4_655 57.94(6) ?
O3 Cu1 O3 . 4_655 89.19(9) yes
O1 Cu1 N1 . . 91.57(6) yes
O1 Cu1 N1 4_655 . 137.68(6) yes
N1 Cu1 N1 4_655 . 110.89(8) yes
O2 N1 O3 . . 117.12(18) ?
O2 N1 O4 . . 123.10(19) ?
O3 N1 O4 . . 119.77(19) ?
P1 O1 Cu1 . . 145.11(10) ?
N1 O2 Cu1 . . 83.00(12) ?
N1 O3 Cu1 . . 101.87(12) ?
O1 P1 C1 . . 114.19(9) ?
O1 P1 C7 . . 110.77(10) ?
O1 P1 C13 . . 109.47(10) ?
C1 P1 C7 . . 105.59(10) ?
C1 P1 C13 . . 110.25(10) ?
C7 P1 C13 . . 106.23(10) ?
P1 C1 C2 . . 116.58(17) ?
P1 C1 C6 . . 123.06(17) ?
P1 C7 C8 . . 119.99(17) ?
P1 C7 C12 . . 120.38(17) ?
C2 C1 C6 . . 120.3(2) ?
C1 C2 C3 . . 120.0(2) ?
C1 C2 H2 . . 120.0 ?
C3 C2 H2 . . 120.0 ?
C2 C3 C4 . . 119.6(2) ?
C2 C3 H3 . . 120.2 ?
C4 C3 H3 . . 120.2 ?
C3 C4 C5 . . 120.5(2) ?
C3 C4 H4 . . 119.7 ?
C5 C4 H4 . . 119.7 ?
C4 C5 C6 . . 120.2(2) ?
C4 C5 H5 . . 119.9 ?
C6 C5 H5 . . 119.9 ?
C1 C6 C5 . . 119.3(2) ?
C1 C6 H6 . . 120.3 ?
C5 C6 H6 . . 120.3 ?
C8 C7 C12 . . 119.6(2) ?
C7 C8 C9 . . 120.0(2) ?
C7 C8 H8 . . 120.0 ?
C9 C8 H8 . . 120.0 ?
C8 C9 C10 . . 120.0(2) ?
C8 C9 H9 . . 120.0 ?
C10 C9 H9 . . 120.0 ?
C9 C10 C11 . . 120.2(2) ?
C9 C10 H10 . . 119.9 ?
C11 C10 H10 . . 119.9 ?
C10 C11 C12 . . 120.2(2) ?
C10 C11 H11 . . 119.9 ?
C12 C11 H11 . . 119.9 ?
C7 C12 C11 . . 120.0(2) ?
C7 C12 H12 . . 120.0 ?
C11 C12 H12 . . 120.0 ?
C14 C13 P1 . . 109.36(15) ?
C14 C13 H13A . . 109.8 ?
C14 C13 H13B . . 109.8 ?
P1 C13 H13A . . 109.8 ?
P1 C13 H13B . . 109.8 ?
H13A C13 H13B . . 108.2 ?
C13 C14 H14A . . 109.0 ?
C13 C14 H14A 4 . 109.0 ?
C13 C14 H14B . . 109.0 ?
C13 C14 H14B 4 . 109.0 ?
H14A C14 H14B . . 107.8 ?
C13 C14 C13 . 4 112.8(2) ?

loop_
_geom_bond_atom_site_label_1
_geom_bond_atom_site_label_2
_geom_bond_site_symmetry_2
_geom_bond_distance
_geom_bond_publ_flag
Cu1 O1 . 1.9224(15) yes
Cu1 O1 4_655 1.9224(15) ?
Cu1 O2 4_655 2.4279(16) ?
Cu1 O2 . 2.4279(16) yes
Cu1 O3 4_655 1.9960(16) ?
Cu1 O3 . 1.9960(16) yes
Cu1 N1 . 2.5935(19) yes
Cu1 P1 . 3.2754(6) yes
N1 O2 . 1.254(2) yes
N1 O3 . 1.296(2) yes
N1 O4 . 1.227(2) yes
P1 O1 . 1.5084(16) yes
P1 C1 . 1.795(2) ?
P1 C7 . 1.799(2) ?
P1 C13 . 1.796(2) yes
C1 C2 . 1.396(3) ?
C1 C6 . 1.391(3) ?
C2 C3 . 1.386(3) ?
C2 H2 . 0.9500 ?
C3 C4 . 1.389(4) ?
C3 H3 . 0.9500 ?
C4 C5 . 1.384(4) ?
C4 H4 . 0.9500 ?
C5 C6 . 1.395(3) ?
C5 H5 . 0.9500 ?
C6 H6 . 0.9500 ?
C7 C8 . 1.396(3) ?
C7 C12 . 1.394(3) ?
C8 C9 . 1.392(3) ?
C8 H8 . 0.9500 ?
C9 C10 . 1.385(4) ?
C9 H9 . 0.9500 ?
C10 C11 . 1.385(4) ?
C10 H10 . 0.9500 ?
C11 C12 . 1.387(3) ?
C11 H11 . 0.9500 ?
C12 H12 . 0.9500 ?
C13 C14 . 1.532(3) yes
C13 H13A . 0.9900 ?
C13 H13B . 0.9900 ?
C14 C13 4 1.532(3) ?
C14 H14A . 0.9900 ?
C14 H14B . 0.9900 ?
